data_7243953
loop_
_publ_author_name
'Shapiro, Nicole M.'
'Bosch, Eric'
'Unruh, Daniel K.'
'Krueger, Herman R.'
'Groeneman, Ryan H.'

_publ_section_title
;
 Iodoperchlorobenzene acts as a dual halogen-bond donor to template a [2 +
 2] cycloaddition reaction within an organic co-crystal
;
_journal_issue 47
_journal_name_full CrystEngComm
_journal_page_first 8265
_journal_page_last 8268
_journal_paper_doi 10.1039/D1CE01194D
_journal_volume 23
_journal_year 2021
_chemical_formula_moiety 'C6 Cl5 I, C12 H8 N2'
_chemical_formula_sum 'C18 H8 Cl5 I N2'
_chemical_formula_weight 556.41
_space_group_crystal_system triclinic
_space_group_IT_number 2
_space_group_name_Hall '-P 1'
_space_group_name_H-M_alt 'P -1'
_atom_sites_solution_hydrogens geom
_atom_sites_solution_primary dual
_audit_creation_date 2021-06-22
_audit_creation_method
;
Olex2 1.3-ac4
(compiled 2020.03.28 svn.rd84adfe8 for Rigaku Oxford Diffraction, GUI svn.r6032)
;
_audit_update_record
;
2021-08-31 deposited with the CCDC.	2021-11-22 downloaded from the CCDC.
;
_cell_angle_alpha 112.085(2)
_cell_angle_beta 91.110(2)
_cell_angle_gamma 96.392(2)
_cell_formula_units_Z 1
_cell_length_a 3.95160(10)
_cell_length_b 11.1045(2)
_cell_length_c 12.2703(3)
_cell_measurement_reflns_used 9836
_cell_measurement_temperature 290.00(10)
_cell_measurement_theta_max 76.7960
_cell_measurement_theta_min 3.8670
_cell_volume 494.72(2)
_computing_cell_refinement 'CrysAlisPro 1.171.41.104a (Rigaku OD, 2021)'
_computing_data_collection 'CrysAlisPro 1.171.41.104a (Rigaku OD, 2021)'
_computing_data_reduction 'CrysAlisPro 1.171.41.104a (Rigaku OD, 2021)'
_computing_molecular_graphics 'Olex2 1.3-ac4 (Dolomanov et al., 2009)'
_computing_publication_material 'Olex2 1.3-ac4 (Dolomanov et al., 2009)'
_computing_structure_refinement 'XL  (Sheldrick, 2008)'
_computing_structure_solution 'SHELXT 2018/2 (Sheldrick, 2018)'
_diffrn_ambient_environment air
_diffrn_ambient_temperature 290.00(10)
_diffrn_detector 'Hybrid Pixel Array Detector'
_diffrn_detector_area_resol_mean 10.0000
_diffrn_detector_type HyPix
_diffrn_measured_fraction_theta_full 0.993
_diffrn_measured_fraction_theta_max 0.933
_diffrn_measurement_details
;
List of Runs (angles in degrees, time in seconds):

  # Type    Start    End  Width  t~exp~   \w     \q     \k     \f   Frames
#--------------------------------------------------------------------------
  1  \w   -119.00 -35.00   0.50    0.23    --  -47.91 -45.00 155.00  168
  2  \w     35.00 120.00   0.50    0.23    --   47.91  45.00 -54.00  170
  3  \w    -24.00  53.00   0.50    0.23    --   47.91 -45.00 155.00  154
  4  \w   -163.00 -79.00   0.50    0.92    --  -91.75 -45.00 155.00  168
  5  \w    -49.00 -20.00   0.50    0.92    --  -91.75  45.00 -54.00   58
  6  \w     95.00 178.00   0.50    0.92    --  107.78  45.00 -54.00  166
  7  \w   -119.00 -73.00   0.50    0.23    --  -47.91-125.00  90.00   92
  8  \w   -119.00 -73.00   0.50    0.23    --  -47.91-125.00 -90.00   92
  9  \w    -49.00  24.00   0.50    0.23    --  -47.91  45.00 -54.00  146
 10  \w    -24.00  28.00   0.50    0.23    --  -47.91  19.00-180.00  104
 11  \w     34.00  96.00   0.50    0.23    --   47.91-125.00-180.00  124
 12  \w   -166.00 -79.00   0.50    0.92    --  -91.75 -19.00-150.00  174
 13  \w    -85.00 -19.00   0.50    0.92    --  -91.75 125.00 -30.00  132
 14  \w    -64.00 -19.00   0.50    0.92    --  -91.75  57.00 120.00   90
 15  \w   -103.00 -19.00   0.50    0.92    --  -91.75  77.00  60.00  168
 16  \w     35.00 107.00   0.50    0.92    --  107.78 -77.00 120.00  144
 17  \w     35.00  68.00   0.50    0.92    --  107.78 -57.00 -60.00   66
 18  \w     95.00 178.00   0.50    0.92    --  107.78  19.00  90.00  166
 19  \w     35.00 106.00   0.50    0.92    --  107.78 -99.00 120.00  142
 20  \w     35.00 106.00   0.50    0.92    --  107.78 -99.00-150.00  142
 21  \w     93.00 178.00   0.50    0.92    --  107.78  57.00   0.00  170
 22  \w     35.00 106.00   0.50    0.92    --  107.78 -99.00  90.00  142
 23  \w     35.00 112.00   0.50    0.92    --  107.78-125.00 120.00  154
 24  \w     35.00  68.00   0.50    0.92    --  107.78 -57.00 120.00   66
 25  \w     35.00 106.00   0.50    0.92    --  107.78 -99.00 -90.00  142
 26  \w     35.00 106.00   0.50    0.92    --  107.78 -99.00 -60.00  142
 27  \w   -121.00 -35.00   0.50    0.23    --  -47.91 -38.00-150.00  172
 28  \w   -119.00 -73.00   0.50    0.23    --  -47.91-125.00   0.00   92
 29  \w   -119.00 -25.00   0.50    0.23    --  -47.91 -77.00 -90.00  188
 30  \w     25.00 121.00   0.50    0.23    --   47.91  77.00-120.00  192
 31  \w     25.00 121.00   0.50    0.23    --   47.91  77.00  30.00  192
 32  \w     25.00 121.00   0.50    0.23    --   47.91  77.00  90.00  192
 33  \w     33.00 120.00   0.50    0.23    --   47.91  57.00  30.00  174
 34  \w     25.00 121.00   0.50    0.23    --   47.91  77.00 150.00  192
 35  \w     25.00 121.00   0.50    0.23    --   47.91  77.00 -30.00  192
 36  \w   -163.00-103.00   0.50    0.92    --  -91.75 -77.00 150.00  120
 37  \w   -163.00 -77.00   0.50    0.92    --  -91.75 -57.00   0.00  172
 38  \w   -163.00 -69.00   0.50    0.92    --  -91.75 -77.00  60.00  188
 39  \w   -163.00 -69.00   0.50    0.92    --  -91.75 -77.00-150.00  188
 40  \w   -163.00 -69.00   0.50    0.92    --  -91.75 -77.00-120.00  188
 41  \w   -163.00 -69.00   0.50    0.92    --  -91.75 -77.00 120.00  188
 42  \w   -163.00 -69.00   0.50    0.92    --  -91.75 -77.00   0.00  188
 43  \w   -163.00 -69.00   0.50    0.92    --  -91.75 -77.00 -60.00  188
 44  \w   -163.00 -69.00   0.50    0.92    --  -91.75 -77.00  90.00  188
 45  \w   -163.00 -69.00   0.50    0.92    --  -91.75 -77.00 -90.00  188
 46  \w   -163.00 -69.00   0.50    0.92    --  -91.75 -77.00 -30.00  188
 47  \w   -163.00 -77.00   0.50    0.92    --  -91.75 -57.00 150.00  172
;
_diffrn_measurement_device 'four-circle diffractometer'
_diffrn_measurement_device_type 'XtaLAB Synergy, Dualflex, HyPix'
_diffrn_measurement_method '\w scans'
_diffrn_orient_matrix_type 'CrysAlisPro convention (1999,Acta A55,543-557)'
_diffrn_orient_matrix_UB_11 0.3597748000
_diffrn_orient_matrix_UB_12 -0.0016977000
_diffrn_orient_matrix_UB_13 0.0496193000
_diffrn_orient_matrix_UB_21 0.0483588000
_diffrn_orient_matrix_UB_22 0.1508292000
_diffrn_orient_matrix_UB_23 0.0568238000
_diffrn_orient_matrix_UB_31 -0.1510000000
_diffrn_orient_matrix_UB_32 -0.0060650000
_diffrn_orient_matrix_UB_33 0.1129112000
_diffrn_radiation_monochromator mirror
_diffrn_radiation_probe x-ray
_diffrn_radiation_type 'Cu K\a'
_diffrn_radiation_wavelength 1.54184
_diffrn_reflns_av_R_equivalents 0.0479
_diffrn_reflns_av_unetI/netI 0.0274
_diffrn_reflns_Laue_measured_fraction_full 0.993
_diffrn_reflns_Laue_measured_fraction_max 0.933
_diffrn_reflns_limit_h_max 4
_diffrn_reflns_limit_h_min -4
_diffrn_reflns_limit_k_max 13
_diffrn_reflns_limit_k_min -13
_diffrn_reflns_limit_l_max 14
_diffrn_reflns_limit_l_min -14
_diffrn_reflns_number 10654
_diffrn_reflns_point_group_measured_fraction_full 0.993
_diffrn_reflns_point_group_measured_fraction_max 0.933
_diffrn_reflns_theta_full 67.684
_diffrn_reflns_theta_max 77.251
_diffrn_reflns_theta_min 4.332
_diffrn_source 'micro-focus sealed X-ray tube'
_diffrn_source_type 'PhotonJet (Cu) X-ray Source'
_exptl_absorpt_coefficient_mu 18.974
_exptl_absorpt_correction_T_max 1.000
_exptl_absorpt_correction_T_min 0.439
_exptl_absorpt_correction_type gaussian
_exptl_absorpt_process_details
;
CrysAlisPro 1.171.41.104a (Rigaku Oxford Diffraction, 2021)
Numerical absorption correction based on gaussian integration over
a multifaceted crystal model
Empirical absorption correction using spherical harmonics,
implemented in SCALE3 ABSPACK scaling algorithm.
;
_exptl_crystal_colour 'clear colourless'
_exptl_crystal_colour_lustre clear
_exptl_crystal_colour_primary colourless
_exptl_crystal_density_diffrn 1.868
_exptl_crystal_description plate
_exptl_crystal_F_000 268
_exptl_crystal_recrystallization_method 'Re-crystallisation from solvent: Toluene'
_exptl_crystal_size_max 0.147
_exptl_crystal_size_mid 0.115
_exptl_crystal_size_min 0.038
_refine_diff_density_max 0.412
_refine_diff_density_min -0.417
_refine_diff_density_rms 0.061
_refine_ls_extinction_coef 0.0018(4)
_refine_ls_extinction_expression Fc^*^=kFc[1+0.001xFc^2^\l^3^/sin(2\q)]^-1/4^
_refine_ls_extinction_method 'SHELXL-2018/3 (Sheldrick 2018)'
_refine_ls_goodness_of_fit_ref 1.075
_refine_ls_hydrogen_treatment constr
_refine_ls_matrix_type full
_refine_ls_number_parameters 128
_refine_ls_number_reflns 1944
_refine_ls_number_restraints 0
_refine_ls_restrained_S_all 1.075
_refine_ls_R_factor_all 0.0268
_refine_ls_R_factor_gt 0.0252
_refine_ls_shift/su_max 0.001
_refine_ls_shift/su_mean 0.000
_refine_ls_structure_factor_coef Fsqd
_refine_ls_weighting_details 'w=1/[\s^2^(Fo^2^)+(0.0318P)^2^+0.1460P] where P=(Fo^2^+2Fc^2^)/3'
_refine_ls_weighting_scheme calc
_refine_ls_wR_factor_gt 0.0633
_refine_ls_wR_factor_ref 0.0643
_reflns_Friedel_coverage 0.000
_reflns_number_gt 1837
_reflns_number_total 1944
_reflns_threshold_expression 'I > 2\s(I)'
_cod_data_source_file d1ce01194d2.cif
_cod_data_source_block C6ICl5_BPA
_cod_depositor_comments 'Adding full bibliography for 7243952--7243955.cif.'
_cod_database_code 7243953
_shelx_shelxl_version_number 2018/3
_chemical_oxdiff_formula 'C18  H8  Br1  Cl5  N2  '
_chemical_oxdiff_usercomment 'C6Cl5I + BPA'
_shelx_space_group_comment
;
The symmetry employed for this shelxl refinement is uniquely defined
by the following loop, which should always be used as a source of
symmetry information in preference to the above space-group names.
They are only intended as comments.
;
_shelx_estimated_absorpt_t_max 0.533
_shelx_estimated_absorpt_t_min 0.167
_reflns_odcompleteness_completeness 99.33
_reflns_odcompleteness_iscentric 1
_reflns_odcompleteness_theta 66.97
_olex2_refinement_description
;
1. Fixed Uiso
 At 1.2 times of:
  All C(H) groups
2. Others
 Fixed Sof: I1(0.5) Cl1(0.5)
3.a Aromatic/amide H refined with riding coordinates:
 C4(H4), C5(H5), C7(H7), C8(H8)
;
_olex2_exptl_crystal_mounting_method 'MiTeGen 75 micron MicroLoop'
_olex2_submission_original_sample_id gro21_19
_olex2_submission_special_instructions 'No special instructions were received'
_oxdiff_diffrn_reflns_filtered 923
_oxdiff_exptl_absorpt_empirical_details
;
Empirical correction (ABSPACK) includes:
- Absorption correction using spherical harmonics
- Frame scaling
- Detector area scaling
;
_oxdiff_exptl_absorpt_empirical_full_max 1.429
_oxdiff_exptl_absorpt_empirical_full_min 0.749

loop_
_space_group_symop_operation_xyz
'x, y, z'
'-x, -y, -z'

loop_
_atom_site_label
_atom_site_type_symbol
_atom_site_fract_x
_atom_site_fract_y
_atom_site_fract_z
_atom_site_U_iso_or_equiv
_atom_site_adp_type
_atom_site_occupancy
_atom_site_site_symmetry_order
_atom_site_calc_flag
_atom_site_refinement_flags_posn
_atom_site_refinement_flags_adp
_atom_site_refinement_flags_occupancy
_atom_site_disorder_assembly
_atom_site_disorder_group
I1 I 1.1958(6) 0.71507(18) 0.79070(17) 0.0435(2) Uani 0.5 1 d . . P A 2
Cl1 Cl 1.212(2) 0.7349(7) 0.8098(7) 0.0514(13) Uani 0.5 1 d . . P A 1
Cl2 Cl 1.28099(18) 1.00172(7) 0.76552(5) 0.05802(19) Uani 1 1 d . . . . .
Cl3 Cl 1.0953(2) 1.25782(7) 0.95260(6) 0.0624(2) Uani 1 1 d . . . . .
C1 C 1.0846(6) 0.8831(2) 0.9146(2) 0.0425(5) Uani 1 1 d . . . . .
C2 C 1.1254(6) 1.0000(2) 0.8951(2) 0.0419(5) Uani 1 1 d . . . . .
C3 C 1.0416(6) 1.1152(2) 0.9796(2) 0.0430(5) Uani 1 1 d . . . . .
N1 N 0.6434(7) 0.5417(2) 0.3575(2) 0.0604(6) Uani 1 1 d . . . . .
C4 C 0.7331(7) 0.6222(2) 0.4679(3) 0.0544(6) Uani 1 1 d . . . . .
H4 H 0.826457 0.587902 0.518338 0.065 Uiso 1 1 calc R U . . .
C5 C 0.6966(7) 0.7538(2) 0.5123(2) 0.0469(5) Uani 1 1 d . . . . .
H5 H 0.763564 0.806009 0.590527 0.056 Uiso 1 1 calc R U . . .
C6 C 0.5586(6) 0.8066(2) 0.4386(2) 0.0415(5) Uani 1 1 d . . . . .
C7 C 0.4602(8) 0.7235(3) 0.3232(2) 0.0539(6) Uani 1 1 d . . . . .
H7 H 0.363896 0.754646 0.270798 0.065 Uiso 1 1 calc R U . . .
C8 C 0.5088(9) 0.5936(3) 0.2882(3) 0.0632(8) Uani 1 1 d . . . . .
H8 H 0.442641 0.538626 0.210615 0.076 Uiso 1 1 calc R U . . .
C9 C 0.5169(6) 0.9435(2) 0.4815(2) 0.0446(5) Uani 1 1 d . . . . .

loop_
_atom_site_aniso_label
_atom_site_aniso_U_11
_atom_site_aniso_U_22
_atom_site_aniso_U_33
_atom_site_aniso_U_23
_atom_site_aniso_U_13
_atom_site_aniso_U_12
I1 0.0510(3) 0.0365(5) 0.0343(5) 0.0033(5) 0.0039(4) 0.0069(3)
Cl1 0.0523(13) 0.043(2) 0.039(2) -0.0085(13) 0.0024(12) 0.0096(13)
Cl2 0.0695(4) 0.0626(4) 0.0380(3) 0.0170(3) 0.0114(3) -0.0013(3)
Cl3 0.0823(5) 0.0525(3) 0.0559(4) 0.0256(3) 0.0065(3) 0.0050(3)
C1 0.0390(11) 0.0440(11) 0.0358(11) 0.0062(9) -0.0013(9) 0.0027(9)
C2 0.0408(12) 0.0472(12) 0.0331(11) 0.0117(9) 0.0005(9) 0.0004(9)
C3 0.0433(12) 0.0452(11) 0.0368(12) 0.0131(9) -0.0007(9) 0.0003(9)
N1 0.0783(16) 0.0339(10) 0.0647(14) 0.0114(10) 0.0189(12) 0.0130(10)
C4 0.0633(16) 0.0422(12) 0.0640(16) 0.0242(12) 0.0102(13) 0.0162(11)
C5 0.0546(14) 0.0387(11) 0.0451(13) 0.0120(10) 0.0053(11) 0.0100(10)
C6 0.0466(12) 0.0318(10) 0.0465(12) 0.0142(9) 0.0113(10) 0.0077(9)
C7 0.0719(17) 0.0446(12) 0.0449(13) 0.0168(11) 0.0057(12) 0.0066(12)
C8 0.090(2) 0.0414(13) 0.0466(15) 0.0051(11) 0.0099(14) 0.0015(13)
C9 0.0530(13) 0.0379(10) 0.0444(12) 0.0157(9) 0.0092(10) 0.0099(9)

loop_
_atom_type_symbol
_atom_type_description
_atom_type_scat_dispersion_real
_atom_type_scat_dispersion_imag
_atom_type_scat_source
C C 0.0181 0.0091 'International Tables Vol C Tables 4.2.6.8 and 6.1.1.4'
H H 0.0000 0.0000 'International Tables Vol C Tables 4.2.6.8 and 6.1.1.4'
Cl Cl 0.3639 0.7018 'International Tables Vol C Tables 4.2.6.8 and 6.1.1.4'
I I -0.3257 6.8362 'International Tables Vol C Tables 4.2.6.8 and 6.1.1.4'
N N 0.0311 0.0180 'International Tables Vol C Tables 4.2.6.8 and 6.1.1.4'

loop_
_exptl_crystal_face_index_h
_exptl_crystal_face_index_k
_exptl_crystal_face_index_l
_exptl_crystal_face_perp_dist
0 -7 1 0.0213
-1 0 7 0.0629
0 6 0 0.0112
0 7 -2 0.0177
-2 2 -6 0.0544
-2 -2 4 0.0628
1 -2 7 0.0582
2 0 1 0.0481
1 2 -7 0.0618
0 7 -4 0.0285
-2 6 -3 0.0394
1 3 4 0.0308

loop_
_geom_angle_atom_site_label_1
_geom_angle_atom_site_label_2
_geom_angle_atom_site_label_3
_geom_angle
_geom_angle_site_symmetry_1
_geom_angle_site_symmetry_3
_geom_angle_publ_flag
C2 C1 I1 120.65(19) . . ?
C2 C1 Cl1 121.3(3) . . ?
C3 C1 I1 120.70(19) 2_777 . ?
C3 C1 Cl1 120.0(3) 2_777 . ?
C3 C1 C2 118.6(2) 2_777 . ?
C1 C2 Cl2 119.91(18) . . ?
C3 C2 Cl2 119.51(19) . . ?
C3 C2 C1 120.6(2) . . ?
C1 C3 Cl3 119.86(19) 2_777 . ?
C2 C3 Cl3 119.35(18) . . ?
C2 C3 C1 120.8(2) . 2_777 ?
C8 N1 C4 116.4(2) . . ?
N1 C4 H4 118.0 . . ?
N1 C4 C5 124.0(3) . . ?
C5 C4 H4 118.0 . . ?
C4 C5 H5 120.6 . . ?
C4 C5 C6 118.9(2) . . ?
C6 C5 H5 120.6 . . ?
C5 C6 C7 117.9(2) . . ?
C5 C6 C9 120.6(2) . . ?
C7 C6 C9 121.5(2) . . ?
C6 C7 H7 120.8 . . ?
C8 C7 C6 118.3(3) . . ?
C8 C7 H7 120.8 . . ?
N1 C8 C7 124.5(3) . . ?
N1 C8 H8 117.8 . . ?
C7 C8 H8 117.8 . . ?
C9 C9 C6 179.1(4) 2_676 . ?

loop_
_geom_bond_atom_site_label_1
_geom_bond_atom_site_label_2
_geom_bond_distance
_geom_bond_site_symmetry_2
_geom_bond_publ_flag
I1 C1 2.015(3) . ?
Cl1 C1 1.799(8) . ?
Cl2 C2 1.722(2) . ?
Cl3 C3 1.727(3) . ?
C1 C2 1.398(4) . ?
C1 C3 1.395(3) 2_777 ?
C2 C3 1.390(3) . ?
N1 C4 1.326(4) . ?
N1 C8 1.326(4) . ?
C4 H4 0.9300 . ?
C4 C5 1.380(3) . ?
C5 H5 0.9300 . ?
C5 C6 1.382(4) . ?
C6 C7 1.387(4) . ?
C6 C9 1.440(3) . ?
C7 H7 0.9300 . ?
C7 C8 1.379(4) . ?
C8 H8 0.9300 . ?
C9 C9 1.187(5) 2_676 ?

loop_
_geom_torsion_atom_site_label_1
_geom_torsion_atom_site_label_2
_geom_torsion_atom_site_label_3
_geom_torsion_atom_site_label_4
_geom_torsion
_geom_torsion_site_symmetry_1
_geom_torsion_site_symmetry_2
_geom_torsion_site_symmetry_3
_geom_torsion_site_symmetry_4
_geom_torsion_publ_flag
I1 C1 C2 Cl2 -1.5(3) . . . . ?
I1 C1 C2 C3 178.59(18) . . . . ?
Cl1 C1 C2 Cl2 3.2(4) . . . . ?
Cl1 C1 C2 C3 -176.8(4) . . . . ?
Cl2 C2 C3 Cl3 0.0(3) . . . . ?
Cl2 C2 C3 C1 -179.92(17) . . . 2_777 ?
C1 C2 C3 Cl3 179.97(17) . . . . ?
C1 C2 C3 C1 0.0(4) . . . 2_777 ?
C3 C1 C2 Cl2 179.92(17) 2_777 . . . ?
C3 C1 C2 C3 0.0(4) 2_777 . . . ?
N1 C4 C5 C6 -0.1(4) . . . . ?
C4 N1 C8 C7 0.4(5) . . . . ?
C4 C5 C6 C7 0.7(4) . . . . ?
C4 C5 C6 C9 -179.9(2) . . . . ?
C5 C6 C7 C8 -0.7(4) . . . . ?
C6 C7 C8 N1 0.2(5) . . . . ?
C8 N1 C4 C5 -0.5(4) . . . . ?
C9 C6 C7 C8 179.8(3) . . . . ?

loop_
_exptl_oxdiff_crystal_face_indexfrac_h
_exptl_oxdiff_crystal_face_indexfrac_k
_exptl_oxdiff_crystal_face_indexfrac_l
_exptl_oxdiff_crystal_face_x
_exptl_oxdiff_crystal_face_y
_exptl_oxdiff_crystal_face_z
-0.3042 -6.8688 1.4771 -0.0245 -0.9668 0.2544
-0.9300 0.1820 6.9642 0.0107 0.3782 0.9257
0.0362 6.4373 0.4743 0.0256 0.9996 0.0090
0.3580 6.8982 -1.8752 0.0240 0.9512 -0.3076
-1.5887 1.7183 -6.0647 -0.8754 -0.1623 -0.4553
-2.2092 -1.5461 4.0311 -0.5922 -0.1110 0.7981
0.9926 -2.1638 7.2419 0.7201 0.1332 0.6809
2.4799 -0.1105 1.3218 0.9580 0.1784 -0.2246
1.1833 2.3957 -7.1239 0.0682 0.0138 -0.9976
-0.4238 7.1545 -3.7448 -0.3504 0.8458 -0.4022
-1.6223 6.0452 -2.6047 -0.7232 0.6853 -0.0858
1.1156 3.2679 3.8932 0.5890 0.7681 0.2513
